data_2204848
loop_
_publ_author_name
'Stahl, Kenny'
'Treppendahl, Svend P.'
'Preikschat, Herbert'
'Fischer, Erik'

_publ_section_title
;
 Sodium 3-ammonio-1-hydroxypropylidene-1,1-bisphosphonate monohydrate
;
_journal_issue 1
_journal_name_full 'Acta Crystallographica Section E'
_journal_page_first m132
_journal_page_last m134
_journal_paper_doi 10.1107/S1600536804032568
_journal_volume 61
_journal_year 2005
_chemical_formula_iupac 'Na +, C3 H10 N O7 P2 -, H2 O'
_chemical_formula_moiety 'Na +, C3 H10 N O7 P2 -, H2 O'
_chemical_formula_sum 'C3 H12 N Na O8 P2'
_chemical_formula_weight 275.07
_chemical_name_common 'Sodium pamidronate monohydrate'
_chemical_name_systematic 'sodium 3-ammonium-1-hydroxypropylidene-1,1-bisphosphonate monohydrate'
_space_group_IT_number 2
_symmetry_cell_setting triclinic
_symmetry_space_group_name_Hall '-P 1'
_symmetry_space_group_name_H-M 'P -1'
_atom_sites_solution_hydrogens difmap
_atom_sites_solution_primary direct
_atom_sites_solution_secondary difmap
_audit_creation_method SHELXL-97
_cell_angle_alpha 86.746(2)
_cell_angle_beta 77.125(2)
_cell_angle_gamma 87.728(2)
_cell_formula_units_Z 2
_cell_length_a 5.8699(5)
_cell_length_b 9.1235(8)
_cell_length_c 9.3113(8)
_cell_measurement_reflns_used 3147
_cell_measurement_temperature 120(2)
_cell_measurement_theta_max 30.7
_cell_measurement_theta_min 3.1
_cell_volume 485.15(7)
_computing_cell_refinement 'SAINT-Plus (Bruker, 1999)'
_computing_data_collection 'SMART (Bruker, 1999)'
_computing_data_reduction SAINT-Plus
_computing_molecular_graphics 'ORTEP-3 (Farrugia, 1997)'
_computing_publication_material SHELXTL
_computing_structure_refinement SHELXTL
_computing_structure_solution 'SHELXTL (Sheldrick, 2000)'
_diffrn_ambient_temperature 120(2)
_diffrn_measured_fraction_theta_full 0.994
_diffrn_measured_fraction_theta_max 0.924
_diffrn_measurement_device_type 'Bruker SMART APEX diffractometer'
_diffrn_measurement_method 'Omega scans, frame data integration'
_diffrn_radiation_monochromator graphite
_diffrn_radiation_source 'fine-focus sealed tube'
_diffrn_radiation_type MoK\a
_diffrn_radiation_wavelength 0.71073
_diffrn_reflns_av_R_equivalents 0.0271
_diffrn_reflns_av_sigmaI/netI 0.0398
_diffrn_reflns_limit_h_max 8
_diffrn_reflns_limit_h_min -8
_diffrn_reflns_limit_k_max 13
_diffrn_reflns_limit_k_min -13
_diffrn_reflns_limit_l_max 13
_diffrn_reflns_limit_l_min -13
_diffrn_reflns_number 6525
_diffrn_reflns_theta_full 29.00
_diffrn_reflns_theta_max 30.82
_diffrn_reflns_theta_min 2.24
_diffrn_standards_decay_% 0
_diffrn_standards_interval_count 0
_diffrn_standards_interval_time 0
_diffrn_standards_number 0
_exptl_absorpt_coefficient_mu 0.518
_exptl_absorpt_correction_T_max 1.0
_exptl_absorpt_correction_T_min 0.8
_exptl_absorpt_correction_type multi-scan
_exptl_absorpt_process_details 'SADABS (Sheldrick, 2002)'
_exptl_crystal_colour colorless
_exptl_crystal_density_diffrn 1.883
_exptl_crystal_density_method 'not measured'
_exptl_crystal_description 'lath like'
_exptl_crystal_F_000 284
_exptl_crystal_size_max 0.35
_exptl_crystal_size_mid 0.08
_exptl_crystal_size_min 0.015
_refine_diff_density_max 0.961
_refine_diff_density_min -0.442
_refine_ls_extinction_method none
_refine_ls_goodness_of_fit_ref 1.103
_refine_ls_hydrogen_treatment mixed
_refine_ls_matrix_type full
_refine_ls_number_parameters 160
_refine_ls_number_reflns 2811
_refine_ls_number_restraints 5
_refine_ls_restrained_S_all 1.103
_refine_ls_R_factor_all 0.0497
_refine_ls_R_factor_gt 0.0449
_refine_ls_shift/su_max 0.000
_refine_ls_shift/su_mean 0.000
_refine_ls_structure_factor_coef Fsqd
_refine_ls_weighting_details 'calc w=1/[\s^2^(Fo^2^)+(0.056P)^2^+0.4254P] where P=(Fo^2^+2Fc^2^)/3'
_refine_ls_weighting_scheme calc
_refine_ls_wR_factor_gt 0.1080
_refine_ls_wR_factor_ref 0.1112
_reflns_number_gt 2543
_reflns_number_total 2811
_reflns_threshold_expression I>2\s(I)
_cod_data_source_file bv6006.cif
_cod_data_source_block I
_cod_database_code 2204848
_cod_database_fobs_code 2204848

loop_
_symmetry_equiv_pos_as_xyz
'x, y, z'
'-x, -y, -z'

loop_
_atom_site_label
_atom_site_fract_x
_atom_site_fract_y
_atom_site_fract_z
_atom_site_U_iso_or_equiv
_atom_site_adp_type
_atom_site_calc_flag
_atom_site_refinement_flags
_atom_site_occupancy
_atom_site_type_symbol
Na -0.29895(14) 0.39826(9) -0.11810(9) 0.00902(18) Uani d . 1 Na
O8 -0.1372(3) 0.30519(18) -0.52726(18) 0.0130(3) Uani d D 1 O
H11 -0.255(4) 0.322(3) -0.457(3) 0.020 Uiso d D 1 H
H12 -0.126(5) 0.376(3) -0.587(3) 0.020 Uiso d D 1 H
P1 0.14952(9) 0.25656(5) 0.04207(5) 0.00579(13) Uani d . 1 P
O1 -0.0999(2) 0.33818(16) 0.07714(16) 0.0083(3) Uani d D 1 O
H10 -0.095(5) 0.402(3) 0.135(3) 0.012 Uiso d D 1 H
O2 0.1462(3) 0.12529(15) 0.14890(16) 0.0090(3) Uani d . 1 O
O3 0.3404(3) 0.36108(15) 0.03975(16) 0.0085(3) Uani d . 1 O
P2 0.26402(9) 0.33484(5) -0.28981(5) 0.00640(13) Uani d . 1 P
O4 0.0906(3) 0.46301(15) -0.25636(16) 0.0084(3) Uani d . 1 O
O5 0.2384(3) 0.26740(16) -0.43723(16) 0.0093(3) Uani d D 1 O
H9 0.112(4) 0.288(3) -0.462(3) 0.014 Uiso d D 1 H
O6 0.5157(3) 0.36392(16) -0.30145(16) 0.0102(3) Uani d . 1 O
O7 -0.0656(3) 0.15823(15) -0.15782(17) 0.0086(3) Uani d D 1 O
H8 -0.084(5) 0.071(2) -0.161(3) 0.013 Uiso d D 1 H
C1 0.1666(3) 0.1903(2) -0.1451(2) 0.0063(3) Uani d . 1 C
C2 0.3327(4) 0.0552(2) -0.1592(2) 0.0085(4) Uani d . 1 C
H1 0.4813 0.0840 -0.1394 0.010 Uiso calc R 1 H
H2 0.2661 -0.0186 -0.0823 0.010 Uiso calc R 1 H
C3 0.3840(4) -0.0168(2) -0.3071(2) 0.0091(4) Uani d . 1 C
H3 0.2395 -0.0238 -0.3421 0.011 Uiso calc R 1 H
H4 0.4940 0.0420 -0.3805 0.011 Uiso calc R 1 H
N1 0.4874(3) -0.16689(19) -0.2859(2) 0.0097(3) Uani d . 1 N
H5 0.619(5) -0.167(3) -0.243(3) 0.015 Uiso d . 1 H
H6 0.382(5) -0.227(3) -0.227(3) 0.015 Uiso d . 1 H
H7 0.527(5) -0.206(3) -0.371(3) 0.015 Uiso d . 1 H

loop_
_atom_site_aniso_label
_atom_site_aniso_U_11
_atom_site_aniso_U_22
_atom_site_aniso_U_33
_atom_site_aniso_U_12
_atom_site_aniso_U_13
_atom_site_aniso_U_23
Na 0.0085(4) 0.0084(4) 0.0108(4) -0.0018(3) -0.0030(3) -0.0011(3)
O8 0.0127(7) 0.0148(7) 0.0113(7) 0.0020(6) -0.0029(6) 0.0012(6)
P1 0.0066(2) 0.0042(2) 0.0068(2) -0.00070(16) -0.00188(18) -0.00056(16)
O1 0.0069(6) 0.0077(6) 0.0110(7) 0.0005(5) -0.0028(5) -0.0032(5)
O2 0.0129(7) 0.0060(6) 0.0086(7) -0.0012(5) -0.0030(5) 0.0002(5)
O3 0.0086(7) 0.0060(6) 0.0112(7) -0.0035(5) -0.0021(5) -0.0020(5)
P2 0.0075(2) 0.0051(2) 0.0068(2) -0.00044(17) -0.00178(18) -0.00077(16)
O4 0.0108(7) 0.0044(6) 0.0100(7) 0.0009(5) -0.0021(5) -0.0015(5)
O5 0.0100(7) 0.0109(7) 0.0078(7) 0.0017(5) -0.0035(5) -0.0028(5)
O6 0.0085(7) 0.0130(7) 0.0094(7) -0.0023(5) -0.0023(5) -0.0001(5)
O7 0.0077(7) 0.0055(6) 0.0139(7) -0.0016(5) -0.0045(5) -0.0017(5)
C1 0.0069(8) 0.0049(8) 0.0076(8) -0.0006(6) -0.0023(7) -0.0019(6)
C2 0.0097(9) 0.0077(8) 0.0081(8) 0.0010(7) -0.0023(7) -0.0012(6)
C3 0.0115(9) 0.0052(8) 0.0107(9) 0.0024(7) -0.0027(7) -0.0012(6)
N1 0.0131(9) 0.0054(7) 0.0109(8) 0.0014(6) -0.0031(7) -0.0015(6)

loop_
_atom_type_symbol
_atom_type_description
_atom_type_scat_dispersion_real
_atom_type_scat_dispersion_imag
_atom_type_scat_source
C C 0.0033 0.0016 'International Tables Vol C Tables 4.2.6.8 and 6.1.1.4'
H H 0.0000 0.0000 'International Tables Vol C Tables 4.2.6.8 and 6.1.1.4'
N N 0.0061 0.0033 'International Tables Vol C Tables 4.2.6.8 and 6.1.1.4'
O O 0.0106 0.0060 'International Tables Vol C Tables 4.2.6.8 and 6.1.1.4'
Na Na 0.0362 0.0249 'International Tables Vol C Tables 4.2.6.8 and 6.1.1.4'
P P 0.1023 0.0942 'International Tables Vol C Tables 4.2.6.8 and 6.1.1.4'

loop_
_geom_angle_atom_site_label_1
_geom_angle_atom_site_label_2
_geom_angle_atom_site_label_3
_geom_angle_site_symmetry_1
_geom_angle_site_symmetry_3
_geom_angle
_geom_angle_publ_flag
O6 Na O3 1_455 1_455 85.65(6) no
O6 Na O3 1_455 2_565 113.04(6) no
O3 Na O3 1_455 2_565 85.70(6) no
O6 Na O1 1_455 . 158.87(6) no
O3 Na O1 1_455 . 91.46(6) no
O3 Na O1 2_565 . 87.54(6) no
O6 Na O4 1_455 . 101.74(6) no
O3 Na O4 1_455 . 171.20(6) no
O3 Na O4 2_565 . 86.98(6) no
O1 Na O4 . . 83.34(6) no
O6 Na O7 1_455 . 93.08(6) no
O3 Na O7 1_455 . 110.80(6) no
O3 Na O7 2_565 . 150.48(6) no
O1 Na O7 . . 68.39(5) no
O4 Na O7 . . 73.91(5) no
H11 O8 H12 . . 108(3) no
O3 P1 O2 . . 114.45(8) yes
O3 P1 O1 . . 111.03(8) yes
O2 P1 O1 . . 108.83(8) yes
O3 P1 C1 . . 110.64(8) yes
O2 P1 C1 . . 108.74(8) yes
O1 P1 C1 . . 102.45(8) yes
P1 O1 H10 . . 108(2) no
O6 P2 O4 . . 117.49(9) yes
O6 P2 O5 . . 108.37(9) yes
O4 P2 O5 . . 108.96(8) yes
O6 P2 C1 . . 109.99(9) yes
O4 P2 C1 . . 106.46(8) yes
O5 P2 C1 . . 104.85(8) yes
P2 O5 H9 . . 115(2) no
C1 O7 H8 . . 112(2) no
O7 C1 C2 . . 113.34(15) yes
O7 C1 P2 . . 104.80(12) yes
C2 C1 P2 . . 112.75(13) yes
O7 C1 P1 . . 108.29(13) yes
C2 C1 P1 . . 106.06(13) yes
P2 C1 P1 . . 111.64(10) yes
C3 C2 C1 . . 116.35(16) yes
C3 C2 H1 . . 108 no
C1 C2 H1 . . 108 no
C3 C2 H2 . . 108 no
C1 C2 H2 . . 108 no
H1 C2 H2 . . 107 no
N1 C3 C2 . . 108.03(16) yes
N1 C3 H3 . . 110 no
C2 C3 H3 . . 110 no
N1 C3 H4 . . 110 no
C2 C3 H4 . . 110 no
H3 C3 H4 . . 108 no
C3 N1 H5 . . 113.5(18) no
C3 N1 H6 . . 111.6(19) no
H5 N1 H6 . . 107(2) no
C3 N1 H7 . . 108.3(19) no
H5 N1 H7 . . 109(3) no
H6 N1 H7 . . 107(3) no

loop_
_geom_bond_atom_site_label_1
_geom_bond_atom_site_label_2
_geom_bond_site_symmetry_2
_geom_bond_distance
_geom_bond_publ_flag
Na O6 1_455 2.2611(17) yes
Na O3 1_455 2.3174(16) yes
Na O3 2_565 2.3394(16) yes
Na O1 . 2.3987(17) yes
Na O4 . 2.4382(17) yes
Na O7 . 2.5371(17) yes
O8 H11 . 0.852(17) no
O8 H12 . 0.818(17) no
P1 O3 . 1.4956(15) yes
P1 O2 . 1.5108(14) yes
P1 O1 . 1.5913(15) yes
P1 C1 . 1.858(2) yes
O1 H10 . 0.817(17) no
P2 O6 . 1.4902(15) yes
P2 O4 . 1.5185(15) yes
P2 O5 . 1.5751(15) yes
P2 C1 . 1.843(2) yes
O5 H9 . 0.837(17) no
O7 C1 . 1.436(2) yes
O7 H8 . 0.807(17) no
C1 C2 . 1.534(3) yes
C2 C3 . 1.523(3) yes
C2 H1 . 0.9800 no
C2 H2 . 0.9800 no
C3 N1 . 1.496(2) yes
C3 H3 . 0.9800 no
C3 H4 . 0.9800 no
N1 H5 . 0.94(3) no
N1 H6 . 0.91(3) no
N1 H7 . 0.87(3) no

loop_
_geom_hbond_atom_site_label_D
_geom_hbond_atom_site_label_H
_geom_hbond_atom_site_label_A
_geom_hbond_site_symmetry_A
_geom_hbond_distance_DH
_geom_hbond_distance_HA
_geom_hbond_distance_DA
_geom_hbond_angle_DHA
_geom_hbond_publ_flag
N1 H5 O2 2_655 0.94(3) 1.85(3) 2.782(2) 167(3) yes
N1 H6 O1 2 0.91(3) 2.16(3) 3.060(2) 171(3) yes
N1 H7 O5 2_654 0.87(3) 2.09(3) 2.895(2) 155(3) yes
O7 H8 O2 2 0.807(17) 1.837(18) 2.641(2) 174(3) yes
O5 H9 O8 1 0.837(17) 1.703(18) 2.532(2) 171(3) yes
O1 H10 O4 2_565 0.817(17) 1.726(18) 2.544(2) 179(3) yes
O8 H11 O6 1_455 0.852(17) 1.794(18) 2.644(2) 175(3) yes
O8 H12 O4 2_564 0.818(17) 1.999(18) 2.815(2) 176(3) yes
